data_7015667
loop_
_publ_author_name
'Siemeling, Ulrich'
'Klemann, Thorsten'
'Bruhn, Clemens'
'Schulz, Ji\<r\'i'
'\<St\<epni\<cka, Petr'

_publ_section_title
;
 The coordination behaviour of ferrocene-based pyridylphosphine ligands
 towards Zn(II), Cd(II) and Hg(II).
;
_journal_issue 17
_journal_name_full 'Dalton transactions (Cambridge, England : 2003)'
_journal_page_first 4722
_journal_page_last 4740
_journal_paper_doi 10.1039/c0dt01810d
_journal_volume 40
_journal_year 2011
_chemical_formula_moiety 'C27 H22 Br2 Fe Hg N P'
_chemical_formula_sum 'C27 H22 Br2 Fe Hg N P'
_chemical_formula_weight 807.69
_chemical_name_systematic
;
?
;
_space_group_IT_number 2
_symmetry_cell_setting triclinic
_symmetry_Int_Tables_number 2
_symmetry_space_group_name_Hall '-P 1'
_symmetry_space_group_name_H-M 'P -1'
_atom_sites_solution_hydrogens geom
_atom_sites_solution_primary direct
_atom_sites_solution_secondary difmap
_audit_creation_method SHELXL-97
_cell_angle_alpha 104.921(8)
_cell_angle_beta 92.316(8)
_cell_angle_gamma 110.214(8)
_cell_formula_units_Z 2
_cell_length_a 10.1471(10)
_cell_length_b 10.3258(10)
_cell_length_c 13.6179(13)
_cell_measurement_reflns_used 13800
_cell_measurement_temperature 100(2)
_cell_measurement_theta_max 25.66
_cell_measurement_theta_min 2.20
_cell_volume 1280.6(2)
_computing_structure_refinement 'SHELXL-97 (Sheldrick, 1997)'
_computing_structure_solution 'SHELXS-97 (Sheldrick, 1990)'
_diffrn_ambient_temperature 100(2)
_diffrn_detector 'image plate (34 cm diameter)'
_diffrn_detector_area_resol_mean 6.67
_diffrn_detector_type STOE
_diffrn_measured_fraction_theta_full 0.996
_diffrn_measured_fraction_theta_max 0.996
_diffrn_measurement_details ' 208 frames, detector distance = 135 mm'
_diffrn_measurement_device '2-circle goniometer'
_diffrn_measurement_device_type 'STOE IPDS 2'
_diffrn_measurement_method 'rotation method'
_diffrn_radiation_collimation '0.5 mm diameter, multiple pinhole'
_diffrn_radiation_monochromator 'plane graphite'
_diffrn_radiation_polarisn_norm 0
_diffrn_radiation_type 'Mo K\a'
_diffrn_radiation_wavelength 0.71073
_diffrn_reflns_av_R_equivalents 0.0411
_diffrn_reflns_av_sigmaI/netI 0.0324
_diffrn_reflns_limit_h_max 11
_diffrn_reflns_limit_h_min -12
_diffrn_reflns_limit_k_max 12
_diffrn_reflns_limit_k_min -12
_diffrn_reflns_limit_l_max 16
_diffrn_reflns_limit_l_min -16
_diffrn_reflns_number 9514
_diffrn_reflns_theta_full 25.00
_diffrn_reflns_theta_max 25.00
_diffrn_reflns_theta_min 1.56
_diffrn_source 'sealed X-ray tube, 12 x 0.4 mm long-fine focus'
_diffrn_source_current 30
_diffrn_source_power 1.50
_diffrn_source_voltage 50
_diffrn_standards_decay_% none
_exptl_absorpt_coefficient_mu 9.752
_exptl_absorpt_correction_T_max 0.5998
_exptl_absorpt_correction_T_min 0.2161
_exptl_absorpt_correction_type integration
_exptl_absorpt_process_details 'X-red ver. 1.31 (Stoe & Cie. 2005)'
_exptl_crystal_colour yellow
_exptl_crystal_density_diffrn 2.095
_exptl_crystal_density_method 'not measured'
_exptl_crystal_description block
_exptl_crystal_F_000 764
_exptl_crystal_size_max 0.18
_exptl_crystal_size_mid 0.16
_exptl_crystal_size_min 0.05
_refine_diff_density_max 1.628
_refine_diff_density_min -1.305
_refine_diff_density_rms 0.123
_refine_ls_extinction_method none
_refine_ls_goodness_of_fit_ref 1.002
_refine_ls_hydrogen_treatment constr
_refine_ls_matrix_type full
_refine_ls_number_parameters 298
_refine_ls_number_reflns 4485
_refine_ls_number_restraints 0
_refine_ls_restrained_S_all 1.002
_refine_ls_R_factor_all 0.0249
_refine_ls_R_factor_gt 0.0224
_refine_ls_shift/su_max 0.001
_refine_ls_shift/su_mean 0.000
_refine_ls_structure_factor_coef Fsqd
_refine_ls_weighting_details 'calc w=1/[\s^2^(Fo^2^)+(0.0366P)^2^+0.0000P] where P=(Fo^2^+2Fc^2^)/3'
_refine_ls_weighting_scheme calc
_refine_ls_wR_factor_gt 0.0529
_refine_ls_wR_factor_ref 0.0536
_reflns_number_gt 4156
_reflns_number_total 4485
_reflns_threshold_expression >2sigma(I)
_cod_data_source_file c0dt01810d.txt
_cod_data_source_block i0507a
_cod_database_code 7015667

loop_
_symmetry_equiv_pos_as_xyz
'x, y, z'
'-x, -y, -z'

loop_
_atom_site_label
_atom_site_type_symbol
_atom_site_fract_x
_atom_site_fract_y
_atom_site_fract_z
_atom_site_U_iso_or_equiv
_atom_site_adp_type
_atom_site_occupancy
_atom_site_symmetry_multiplicity
_atom_site_calc_flag
_atom_site_refinement_flags
_atom_site_disorder_assembly
_atom_site_disorder_group
C1 C -0.2609(4) 0.1202(4) 0.3776(3) 0.0199(7) Uani 1 1 d . . .
C2 C -0.2932(5) -0.0227(4) 0.3898(3) 0.0244(8) Uani 1 1 d . . .
H2A H -0.3853 -0.0911 0.3874 0.029 Uiso 1 1 calc R . .
C3 C -0.1626(5) -0.0422(4) 0.4059(3) 0.0265(8) Uani 1 1 d . . .
H3A H -0.1525 -0.1263 0.4158 0.032 Uiso 1 1 calc R . .
C4 C -0.0493(5) 0.0863(4) 0.4046(3) 0.0278(9) Uani 1 1 d . . .
H4A H 0.0489 0.1020 0.4141 0.033 Uiso 1 1 calc R . .
C5 C -0.1072(4) 0.1870(4) 0.3870(3) 0.0226(8) Uani 1 1 d . . .
H5A H -0.0551 0.2807 0.3821 0.027 Uiso 1 1 calc R . .
C6 C -0.1175(4) 0.0455(4) 0.1364(3) 0.0204(7) Uani 1 1 d . . .
C7 C -0.2702(4) -0.0132(4) 0.1237(3) 0.0221(8) Uani 1 1 d . . .
H7A H -0.3317 0.0327 0.1085 0.026 Uiso 1 1 calc R . .
C8 C -0.3124(5) -0.1542(4) 0.1384(3) 0.0295(9) Uani 1 1 d . . .
H8A H -0.4074 -0.2183 0.1336 0.035 Uiso 1 1 calc R . .
C9 C -0.1891(5) -0.1818(4) 0.1611(3) 0.0309(10) Uani 1 1 d . . .
H9A H -0.1871 -0.2668 0.1748 0.037 Uiso 1 1 calc R . .
C10 C -0.0685(5) -0.0597(4) 0.1599(3) 0.0269(9) Uani 1 1 d . . .
H10A H 0.0279 -0.0496 0.1725 0.032 Uiso 1 1 calc R . .
C11 C -0.0262(4) 0.1865(4) 0.1247(3) 0.0203(7) Uani 1 1 d . . .
C12 C 0.1112(4) 0.2072(4) 0.1010(3) 0.0250(8) Uani 1 1 d . . .
H12A H 0.1494 0.1346 0.0984 0.030 Uiso 1 1 calc R . .
C13 C 0.1915(4) 0.3355(4) 0.0812(3) 0.0283(9) Uani 1 1 d . . .
H13A H 0.2854 0.3517 0.0658 0.034 Uiso 1 1 calc R . .
C14 C 0.1327(4) 0.4390(4) 0.0843(3) 0.0261(8) Uani 1 1 d . . .
H14A H 0.1841 0.5262 0.0694 0.031 Uiso 1 1 calc R . .
C15 C -0.0034(4) 0.4119(4) 0.1099(3) 0.0258(8) Uani 1 1 d . . .
H15A H -0.0436 0.4829 0.1118 0.031 Uiso 1 1 calc R . .
C16 C -0.4079(4) 0.3048(4) 0.4694(3) 0.0206(8) Uani 1 1 d . . .
C17 C -0.2884(5) 0.3870(4) 0.5439(3) 0.0282(9) Uani 1 1 d . . .
H17A H -0.1972 0.3886 0.5292 0.034 Uiso 1 1 calc R . .
C18 C -0.3033(6) 0.4670(5) 0.6404(3) 0.0365(10) Uani 1 1 d . . .
H18A H -0.2226 0.5216 0.6913 0.044 Uiso 1 1 calc R . .
C19 C -0.4360(6) 0.4660(5) 0.6612(3) 0.0354(10) Uani 1 1 d . . .
H19A H -0.4463 0.5195 0.7265 0.042 Uiso 1 1 calc R . .
C20 C -0.5542(5) 0.3867(4) 0.5867(4) 0.0344(10) Uani 1 1 d . . .
H20A H -0.6449 0.3868 0.6016 0.041 Uiso 1 1 calc R . .
C21 C -0.5413(4) 0.3068(4) 0.4899(3) 0.0263(8) Uani 1 1 d . . .
H21A H -0.6221 0.2545 0.4388 0.032 Uiso 1 1 calc R . .
C22 C -0.5473(4) 0.0553(4) 0.2882(3) 0.0219(8) Uani 1 1 d . . .
C23 C -0.5963(4) 0.0241(4) 0.1838(3) 0.0238(8) Uani 1 1 d . . .
H23A H -0.5459 0.0842 0.1447 0.029 Uiso 1 1 calc R . .
C24 C -0.7189(5) -0.0953(4) 0.1374(3) 0.0310(9) Uani 1 1 d . . .
H24A H -0.7502 -0.1188 0.0662 0.037 Uiso 1 1 calc R . .
C25 C -0.7956(5) -0.1802(4) 0.1955(4) 0.0357(10) Uani 1 1 d . . .
H25A H -0.8797 -0.2610 0.1638 0.043 Uiso 1 1 calc R . .
C26 C -0.7499(5) -0.1474(4) 0.3007(4) 0.0345(10) Uani 1 1 d . . .
H26A H -0.8033 -0.2049 0.3402 0.041 Uiso 1 1 calc R . .
C27 C -0.6264(5) -0.0307(4) 0.3465(3) 0.0294(9) Uani 1 1 d . . .
H27A H -0.5948 -0.0085 0.4176 0.035 Uiso 1 1 calc R . .
N N -0.0822(3) 0.2902(3) 0.1323(2) 0.0219(7) Uani 1 1 d . . .
P P -0.38003(10) 0.20165(9) 0.34683(7) 0.01793(19) Uani 1 1 d . . .
Fe Fe -0.18571(6) 0.00062(5) 0.26828(4) 0.01930(12) Uani 1 1 d . . .
Br1 Br -0.07987(4) 0.59051(4) 0.34909(3) 0.02411(9) Uani 1 1 d . . .
Br2 Br -0.39384(4) 0.38367(4) 0.08057(3) 0.02650(10) Uani 1 1 d . . .
Hg Hg -0.273067(14) 0.347555(13) 0.234406(10) 0.01858(6) Uani 1 1 d . . .

loop_
_atom_site_aniso_label
_atom_site_aniso_U_11
_atom_site_aniso_U_22
_atom_site_aniso_U_33
_atom_site_aniso_U_23
_atom_site_aniso_U_13
_atom_site_aniso_U_12
C1 0.024(2) 0.0218(17) 0.0142(17) 0.0053(14) 0.0021(15) 0.0086(15)
C2 0.031(2) 0.0275(18) 0.0167(18) 0.0089(15) 0.0053(16) 0.0111(17)
C3 0.038(2) 0.0307(19) 0.0162(18) 0.0070(15) 0.0020(16) 0.0192(18)
C4 0.030(2) 0.033(2) 0.021(2) 0.0029(16) -0.0027(17) 0.0169(18)
C5 0.023(2) 0.0249(18) 0.0156(17) -0.0006(14) 0.0008(15) 0.0091(16)
C6 0.025(2) 0.0254(17) 0.0114(17) 0.0020(14) 0.0056(14) 0.0124(16)
C7 0.0200(19) 0.0251(18) 0.0159(18) 0.0037(14) 0.0001(15) 0.0040(15)
C8 0.038(2) 0.0220(18) 0.0183(19) 0.0006(15) 0.0023(17) 0.0025(17)
C9 0.049(3) 0.0216(18) 0.021(2) 0.0011(15) 0.0069(19) 0.0159(18)
C10 0.034(2) 0.0288(19) 0.0195(19) 0.0028(15) 0.0060(17) 0.0166(18)
C11 0.0215(19) 0.0244(17) 0.0115(16) 0.0009(13) 0.0017(14) 0.0074(15)
C12 0.023(2) 0.0315(19) 0.0201(19) 0.0032(15) 0.0057(16) 0.0129(17)
C13 0.021(2) 0.036(2) 0.0187(19) -0.0013(16) 0.0054(16) 0.0067(17)
C14 0.026(2) 0.0267(18) 0.0196(19) 0.0025(15) 0.0053(16) 0.0049(16)
C15 0.027(2) 0.0258(18) 0.0225(19) 0.0066(15) 0.0104(16) 0.0073(16)
C16 0.026(2) 0.0222(17) 0.0183(18) 0.0090(14) 0.0069(15) 0.0116(15)
C17 0.034(2) 0.036(2) 0.0180(19) 0.0031(16) 0.0041(17) 0.0198(18)
C18 0.051(3) 0.042(2) 0.019(2) 0.0006(18) 0.003(2) 0.027(2)
C19 0.055(3) 0.036(2) 0.025(2) 0.0111(18) 0.018(2) 0.026(2)
C20 0.041(3) 0.028(2) 0.046(3) 0.0187(19) 0.030(2) 0.0198(19)
C21 0.026(2) 0.0221(17) 0.031(2) 0.0091(16) 0.0085(17) 0.0081(16)
C22 0.021(2) 0.0204(17) 0.0234(19) 0.0058(15) 0.0059(16) 0.0062(15)
C23 0.0173(19) 0.0259(18) 0.025(2) 0.0041(15) 0.0034(16) 0.0073(15)
C24 0.025(2) 0.029(2) 0.033(2) -0.0006(17) -0.0029(18) 0.0101(17)
C25 0.019(2) 0.0203(18) 0.059(3) 0.0030(19) 0.000(2) 0.0038(16)
C26 0.021(2) 0.027(2) 0.060(3) 0.022(2) 0.009(2) 0.0062(17)
C27 0.028(2) 0.0265(19) 0.033(2) 0.0120(17) 0.0073(18) 0.0060(17)
N 0.0203(16) 0.0233(15) 0.0213(16) 0.0067(12) 0.0053(13) 0.0069(13)
P 0.0179(5) 0.0184(4) 0.0157(4) 0.0050(3) 0.0036(4) 0.0043(4)
Fe 0.0229(3) 0.0191(2) 0.0152(2) 0.0027(2) 0.0015(2) 0.0086(2)
Br1 0.01829(19) 0.02104(17) 0.02496(19) 0.00105(14) 0.00197(15) 0.00173(14)
Br2 0.0220(2) 0.0383(2) 0.02095(19) 0.01212(16) 0.00298(15) 0.01062(16)
Hg 0.01802(9) 0.01849(8) 0.01699(8) 0.00573(5) 0.00353(5) 0.00349(6)

loop_
_atom_type_symbol
_atom_type_description
_atom_type_scat_dispersion_real
_atom_type_scat_dispersion_imag
_atom_type_scat_source
C C 0.0033 0.0016 'International Tables Vol C Tables 4.2.6.8 and 6.1.1.4'
H H 0.0000 0.0000 'International Tables Vol C Tables 4.2.6.8 and 6.1.1.4'
N N 0.0061 0.0033 'International Tables Vol C Tables 4.2.6.8 and 6.1.1.4'
P P 0.1023 0.0942 'International Tables Vol C Tables 4.2.6.8 and 6.1.1.4'
Fe Fe 0.3463 0.8444 'International Tables Vol C Tables 4.2.6.8 and 6.1.1.4'
Br Br -0.2901 2.4595 'International Tables Vol C Tables 4.2.6.8 and 6.1.1.4'
Hg Hg -2.3894 9.2266 'International Tables Vol C Tables 4.2.6.8 and 6.1.1.4'

loop_
_geom_angle_atom_site_label_1
_geom_angle_atom_site_label_2
_geom_angle_atom_site_label_3
_geom_angle
_geom_angle_site_symmetry_1
_geom_angle_site_symmetry_3
_geom_angle_publ_flag
C2 C1 C5 107.1(3) . . ?
C2 C1 P 128.9(3) . . ?
C5 C1 P 123.8(3) . . ?
C2 C1 Fe 69.4(2) . . ?
C5 C1 Fe 69.6(2) . . ?
P C1 Fe 122.46(19) . . ?
C3 C2 C1 108.0(3) . . ?
C3 C2 Fe 70.3(2) . . ?
C1 C2 Fe 68.8(2) . . ?
C3 C2 H2A 126.0 . . ?
C1 C2 H2A 126.0 . . ?
Fe C2 H2A 126.5 . . ?
C2 C3 C4 108.3(3) . . ?
C2 C3 Fe 69.0(2) . . ?
C4 C3 Fe 69.9(2) . . ?
C2 C3 H3A 125.9 . . ?
C4 C3 H3A 125.9 . . ?
Fe C3 H3A 126.9 . . ?
C5 C4 C3 109.0(4) . . ?
C5 C4 Fe 69.2(2) . . ?
C3 C4 Fe 69.5(2) . . ?
C5 C4 H4A 125.5 . . ?
C3 C4 H4A 125.5 . . ?
Fe C4 H4A 127.5 . . ?
C4 C5 C1 107.5(3) . . ?
C4 C5 Fe 70.3(2) . . ?
C1 C5 Fe 68.5(2) . . ?
C4 C5 H5A 126.2 . . ?
C1 C5 H5A 126.2 . . ?
Fe C5 H5A 126.5 . . ?
C10 C6 C7 107.4(3) . . ?
C10 C6 C11 125.7(4) . . ?
C7 C6 C11 126.8(3) . . ?
C10 C6 Fe 68.9(2) . . ?
C7 C6 Fe 69.9(2) . . ?
C11 C6 Fe 127.8(2) . . ?
C8 C7 C6 107.4(4) . . ?
C8 C7 Fe 69.8(2) . . ?
C6 C7 Fe 69.2(2) . . ?
C8 C7 H7A 126.3 . . ?
C6 C7 H7A 126.3 . . ?
Fe C7 H7A 126.3 . . ?
C9 C8 C7 108.7(4) . . ?
C9 C8 Fe 69.3(2) . . ?
C7 C8 Fe 69.5(2) . . ?
C9 C8 H8A 125.7 . . ?
C7 C8 H8A 125.7 . . ?
Fe C8 H8A 127.1 . . ?
C8 C9 C10 108.1(3) . . ?
C8 C9 Fe 70.5(2) . . ?
C10 C9 Fe 69.1(2) . . ?
C8 C9 H9A 125.9 . . ?
C10 C9 H9A 125.9 . . ?
Fe C9 H9A 126.0 . . ?
C9 C10 C6 108.3(4) . . ?
C9 C10 Fe 70.1(2) . . ?
C6 C10 Fe 70.0(2) . . ?
C9 C10 H10A 125.8 . . ?
C6 C10 H10A 125.8 . . ?
Fe C10 H10A 125.7 . . ?
N C11 C12 121.7(3) . . ?
N C11 C6 118.3(3) . . ?
C12 C11 C6 120.0(3) . . ?
C13 C12 C11 119.5(4) . . ?
C13 C12 H12A 120.3 . . ?
C11 C12 H12A 120.3 . . ?
C14 C13 C12 119.1(4) . . ?
C14 C13 H13A 120.4 . . ?
C12 C13 H13A 120.4 . . ?
C13 C14 C15 118.2(4) . . ?
C13 C14 H14A 120.9 . . ?
C15 C14 H14A 120.9 . . ?
N C15 C14 123.9(4) . . ?
N C15 H15A 118.1 . . ?
C14 C15 H15A 118.1 . . ?
C21 C16 C17 119.8(3) . . ?
C21 C16 P 122.7(3) . . ?
C17 C16 P 117.4(3) . . ?
C16 C17 C18 120.1(4) . . ?
C16 C17 H17A 120.0 . . ?
C18 C17 H17A 120.0 . . ?
C19 C18 C17 119.8(4) . . ?
C19 C18 H18A 120.1 . . ?
C17 C18 H18A 120.1 . . ?
C18 C19 C20 120.2(4) . . ?
C18 C19 H19A 119.9 . . ?
C20 C19 H19A 119.9 . . ?
C19 C20 C21 120.8(4) . . ?
C19 C20 H20A 119.6 . . ?
C21 C20 H20A 119.6 . . ?
C16 C21 C20 119.2(4) . . ?
C16 C21 H21A 120.4 . . ?
C20 C21 H21A 120.4 . . ?
C23 C22 C27 119.6(4) . . ?
C23 C22 P 120.3(3) . . ?
C27 C22 P 120.1(3) . . ?
C24 C23 C22 119.9(4) . . ?
C24 C23 H23A 120.1 . . ?
C22 C23 H23A 120.1 . . ?
C25 C24 C23 120.0(4) . . ?
C25 C24 H24A 120.0 . . ?
C23 C24 H24A 120.0 . . ?
C24 C25 C26 120.5(4) . . ?
C24 C25 H25A 119.7 . . ?
C26 C25 H25A 119.7 . . ?
C27 C26 C25 119.6(4) . . ?
C27 C26 H26A 120.2 . . ?
C25 C26 H26A 120.2 . . ?
C26 C27 C22 120.3(4) . . ?
C26 C27 H27A 119.9 . . ?
C22 C27 H27A 119.9 . . ?
C15 N C11 117.5(3) . . ?
C15 N Hg 107.1(2) . . ?
C11 N Hg 132.2(2) . . ?
C1 P C22 106.49(17) . . ?
C1 P C16 105.95(17) . . ?
C22 P C16 107.76(18) . . ?
C1 P Hg 107.98(12) . . ?
C22 P Hg 113.92(13) . . ?
C16 P Hg 114.18(11) . . ?
C1 Fe C2 41.82(14) . . ?
C1 Fe C10 162.77(15) . . ?
C2 Fe C10 152.73(15) . . ?
C1 Fe C5 41.86(15) . . ?
C2 Fe C5 69.91(15) . . ?
C10 Fe C5 123.38(16) . . ?
C1 Fe C9 156.16(17) . . ?
C2 Fe C9 118.36(16) . . ?
C10 Fe C9 40.77(17) . . ?
C5 Fe C9 158.72(18) . . ?
C1 Fe C6 126.92(14) . . ?
C2 Fe C6 164.59(16) . . ?
C10 Fe C6 41.13(15) . . ?
C5 Fe C6 108.56(15) . . ?
C9 Fe C6 68.84(15) . . ?
C1 Fe C3 69.45(15) . . ?
C2 Fe C3 40.74(17) . . ?
C10 Fe C3 117.27(17) . . ?
C5 Fe C3 68.95(15) . . ?
C9 Fe C3 103.77(16) . . ?
C6 Fe C3 154.16(17) . . ?
C1 Fe C4 69.16(16) . . ?
C2 Fe C4 68.70(17) . . ?
C10 Fe C4 104.94(18) . . ?
C5 Fe C4 40.52(16) . . ?
C9 Fe C4 121.28(17) . . ?
C6 Fe C4 120.73(17) . . ?
C3 Fe C4 40.62(17) . . ?
C1 Fe C7 110.30(16) . . ?
C2 Fe C7 126.50(16) . . ?
C10 Fe C7 68.81(17) . . ?
C5 Fe C7 124.24(15) . . ?
C9 Fe C7 68.53(16) . . ?
C6 Fe C7 40.89(15) . . ?
C3 Fe C7 161.19(16) . . ?
C4 Fe C7 158.04(15) . . ?
C1 Fe C8 123.25(17) . . ?
C2 Fe C8 107.53(17) . . ?
C10 Fe C8 68.08(18) . . ?
C5 Fe C8 160.25(17) . . ?
C9 Fe C8 40.16(19) . . ?
C6 Fe C8 68.43(15) . . ?
C3 Fe C8 122.63(16) . . ?
C4 Fe C8 158.24(16) . . ?
C7 Fe C8 40.72(15) . . ?
P Hg Br2 128.72(3) . . ?
P Hg N 118.87(7) . . ?
Br2 Hg N 92.37(7) . . ?
P Hg Br1 108.03(2) . . ?
Br2 Hg Br1 111.667(16) . . ?
N Hg Br1 90.12(7) . . ?

loop_
_geom_bond_atom_site_label_1
_geom_bond_atom_site_label_2
_geom_bond_distance
_geom_bond_site_symmetry_2
_geom_bond_publ_flag
C1 C2 1.452(5) . ?
C1 C5 1.456(5) . ?
C1 P 1.785(4) . ?
C1 Fe 2.030(4) . ?
C2 C3 1.425(6) . ?
C2 Fe 2.038(4) . ?
C2 H2A 0.9500 . ?
C3 C4 1.429(6) . ?
C3 Fe 2.056(4) . ?
C3 H3A 0.9500 . ?
C4 C5 1.422(6) . ?
C4 Fe 2.061(4) . ?
C4 H4A 0.9500 . ?
C5 Fe 2.045(4) . ?
C5 H5A 0.9500 . ?
C6 C10 1.439(5) . ?
C6 C7 1.439(5) . ?
C6 C11 1.485(5) . ?
C6 Fe 2.055(4) . ?
C7 C8 1.438(5) . ?
C7 Fe 2.065(4) . ?
C7 H7A 0.9500 . ?
C8 C9 1.415(7) . ?
C8 Fe 2.069(4) . ?
C8 H8A 0.9500 . ?
C9 C10 1.426(6) . ?
C9 Fe 2.053(4) . ?
C9 H9A 0.9500 . ?
C10 Fe 2.040(4) . ?
C10 H10A 0.9500 . ?
C11 N 1.360(5) . ?
C11 C12 1.399(6) . ?
C12 C13 1.395(6) . ?
C12 H12A 0.9500 . ?
C13 C14 1.385(6) . ?
C13 H13A 0.9500 . ?
C14 C15 1.389(6) . ?
C14 H14A 0.9500 . ?
C15 N 1.354(5) . ?
C15 H15A 0.9500 . ?
C16 C21 1.399(6) . ?
C16 C17 1.403(6) . ?
C16 P 1.825(4) . ?
C17 C18 1.406(6) . ?
C17 H17A 0.9500 . ?
C18 C19 1.384(7) . ?
C18 H18A 0.9500 . ?
C19 C20 1.390(7) . ?
C19 H19A 0.9500 . ?
C20 C21 1.402(6) . ?
C20 H20A 0.9500 . ?
C21 H21A 0.9500 . ?
C22 C23 1.403(6) . ?
C22 C27 1.409(5) . ?
C22 P 1.817(4) . ?
C23 C24 1.394(6) . ?
C23 H23A 0.9500 . ?
C24 C25 1.391(6) . ?
C24 H24A 0.9500 . ?
C25 C26 1.403(7) . ?
C25 H25A 0.9500 . ?
C26 C27 1.385(6) . ?
C26 H26A 0.9500 . ?
C27 H27A 0.9500 . ?
N Hg 2.573(3) . ?
P Hg 2.4462(9) . ?
Br1 Hg 2.6291(5) . ?
Br2 Hg 2.5574(5) . ?
